data_7037466
loop_
_publ_author_name
'Zhao, Xiao-Lin'
'Tian, Dan'
'Gao, Qiang'
'Sun, Hong-Wei'
'Xu, Jian'
'Bu, Xian-He'

_publ_section_title
;
 A chiral lanthanide metal-organic framework for selective sensing of
 Fe(iii) ions.
;
_journal_issue 3
_journal_name_full 'Dalton transactions (Cambridge, England : 2003)'
_journal_page_first 1040
_journal_page_last 1046
_journal_paper_doi 10.1039/c5dt03283k
_journal_volume 45
_journal_year 2016
_chemical_formula_sum 'C18 H14 N O8 Tb'
_chemical_formula_weight 531.23
_space_group_crystal_system trigonal
_space_group_IT_number 154
_space_group_name_Hall 'P 32 2"'
_space_group_name_H-M_alt 'P 32 2 1'
_symmetry_space_group_name_Hall 'P 32 2"'
_symmetry_space_group_name_H-M 'P 32 2 1'
_atom_sites_solution_hydrogens geom
_audit_creation_method SHELXL-2014/7
_audit_update_record
;
2015-10-26 deposited with the CCDC.
2015-11-23 downloaded from the CCDC.
;
_cell_angle_alpha 90
_cell_angle_beta 90
_cell_angle_gamma 120
_cell_formula_units_Z 6
_cell_length_a 13.797(2)
_cell_length_b 13.797(2)
_cell_length_c 22.938(5)
_cell_measurement_reflns_used 35221
_cell_measurement_temperature 293(2)
_cell_measurement_theta_max 27.5
_cell_measurement_theta_min 3.1
_cell_volume 3781.4(11)
_computing_cell_refinement PROCESS-AUTO
_computing_data_collection PROCESS-AUTO
_computing_data_reduction CrystalStructure
_computing_molecular_graphics 'Brucker SHELXTL'
_computing_publication_material 'Brucker SHELXTL'
_computing_structure_refinement 'SHELXL-2014/7 (Sheldrick, 2014)'
_computing_structure_solution DirectMethod
_diffrn_ambient_temperature 293(2)
_diffrn_measured_fraction_theta_full 0.997
_diffrn_measured_fraction_theta_max 0.998
_diffrn_measurement_device_type SCX-MINI
_diffrn_radiation_type MoK\a
_diffrn_radiation_wavelength 0.71073
_diffrn_reflns_av_R_equivalents 0.0744
_diffrn_reflns_av_unetI/netI 0.0495
_diffrn_reflns_laue_measured_fraction_full 0.997
_diffrn_reflns_laue_measured_fraction_max 0.998
_diffrn_reflns_limit_h_max 17
_diffrn_reflns_limit_h_min -17
_diffrn_reflns_limit_k_max 17
_diffrn_reflns_limit_k_min -17
_diffrn_reflns_limit_l_max 29
_diffrn_reflns_limit_l_min -29
_diffrn_reflns_number 40021
_diffrn_reflns_point_group_measured_fraction_full 0.998
_diffrn_reflns_point_group_measured_fraction_max 0.998
_diffrn_reflns_theta_full 25.242
_diffrn_reflns_theta_max 27.481
_diffrn_reflns_theta_min 3.084
_exptl_absorpt_coefficient_mu 2.839
_exptl_absorpt_correction_T_max 0.811
_exptl_absorpt_correction_T_min 0.413
_exptl_absorpt_correction_type multi-scan
_exptl_crystal_colour colourless
_exptl_crystal_density_diffrn 1.400
_exptl_crystal_description block
_exptl_crystal_F_000 1548
_exptl_crystal_size_max 0.25
_exptl_crystal_size_mid 0.2
_exptl_crystal_size_min 0.15
_platon_squeeze_details
;
;
_refine_diff_density_max 1.107
_refine_diff_density_min -1.483
_refine_diff_density_rms 0.106
_refine_ls_abs_structure_details
;
 Flack x determined using 1814 quotients [(I+)-(I-)]/[(I+)+(I-)]
 (Parsons, Flack and Wagner, Acta Cryst. B69 (2013) 249-259).
;
_refine_ls_abs_structure_Flack 0.000(13)
_refine_ls_extinction_method none
_refine_ls_goodness_of_fit_ref 1.089
_refine_ls_hydrogen_treatment constr
_refine_ls_matrix_type full
_refine_ls_number_parameters 226
_refine_ls_number_reflns 5763
_refine_ls_number_restraints 150
_refine_ls_restrained_S_all 1.112
_refine_ls_R_factor_all 0.0488
_refine_ls_R_factor_gt 0.0380
_refine_ls_shift/su_max 0.055
_refine_ls_shift/su_mean 0.003
_refine_ls_structure_factor_coef Fsqd
_refine_ls_weighting_details 'w=1/[\s^2^(Fo^2^)+(0.0199P)^2^+4.9813P] where P=(Fo^2^+2Fc^2^)/3'
_refine_ls_weighting_scheme calc
_refine_ls_wR_factor_gt 0.0636
_refine_ls_wR_factor_ref 0.0660
_reflns_Friedel_coverage 0.783
_reflns_friedel_fraction_full 0.999
_reflns_friedel_fraction_max 0.999
_reflns_number_gt 4930
_reflns_number_total 5763
_reflns_threshold_expression 'I > 2\s(I)'
_cod_data_source_file c5dt03283k2.cif
_cod_data_source_block 1-l
_cod_depositor_comments
;
The following automatic conversions were performed:

'_exptl_absorpt_correction_type' value 'Multi-scan' changed to
'multi-scan' according to
/usr/data/users/saulius/crontab/automatic-downloads/rss-feeds/RSC/lib/dictionaries/cif_core.dic
dictionary named 'cif_core.dic' version 2.4.2 from 2011-04-26.

Automatic conversion script
Id: cif_fix_values 4268 2015-11-12 08:31:59Z antanas 

 Adding full bibliography for 7037465--7037466.cif.
;
_cod_original_cell_volume 3781.4(14)
_cod_database_code 7037466
_shelx_shelxl_version_number 2014/7
_shelx_space_group_comment
;
The symmetry employed for this shelxl refinement is uniquely defined
by the following loop, which should always be used as a source of
symmetry information in preference to the above space-group names.
They are only intended as comments.
;

loop_
_space_group_symop_operation_xyz
'x, y, z'
'-y, x-y, z+2/3'
'-x+y, -x, z+1/3'
'y, x, -z'
'-x, -x+y, -z+2/3'
'x-y, -y, -z+1/3'

loop_
_atom_site_label
_atom_site_type_symbol
_atom_site_fract_x
_atom_site_fract_y
_atom_site_fract_z
_atom_site_U_iso_or_equiv
_atom_site_adp_type
_atom_site_occupancy
_atom_site_site_symmetry_order
_atom_site_calc_flag
_atom_site_refinement_flags_posn
_atom_site_refinement_flags_adp
Tb1 Tb 0.69477(3) 0.66564(3) 0.58961(2) 0.01211(8) Uani 1 1 d . U
O1 O 0.6017(5) 0.7220(6) 0.6602(3) 0.059(2) Uani 1 1 d . U
O2 O 0.7848(5) 0.8146(5) 0.6678(2) 0.0275(14) Uani 1 1 d . U
O6 O 0.2340(5) 0.8149(4) 1.0083(2) 0.0266(12) Uani 1 1 d . U
O5 O 0.4139(6) 0.9228(6) 1.0101(3) 0.0476(18) Uani 1 1 d . U
O3 O 0.9010(5) 1.1777(4) 0.7947(2) 0.0264(13) Uani 1 1 d . U
O7 O 0.5215(4) 0.6029(4) 0.5483(2) 0.0212(14) Uani 1 1 d . U
O8 O 0.6767(5) 0.5104(4) 0.5366(2) 0.0214(13) Uani 1 1 d . U
O4 O 0.8538(4) 1.1226(4) 0.8866(2) 0.0223(13) Uani 1 1 d . U
C1 C 0.6918(7) 0.7934(7) 0.6858(4) 0.028(2) Uani 1 1 d . U
C12 C 0.3291(7) 0.8460(7) 0.9874(3) 0.0219(19) Uani 1 1 d . U
C2 C 0.6758(7) 0.8468(7) 0.7398(3) 0.0251(19) Uani 1 1 d . U
C8 C 0.5757(8) 0.7940(8) 0.7702(3) 0.0325(19) Uani 1 1 d . U
H8 H 0.5174 0.7263 0.7566 0.039 Uiso 1 1 calc R U
C7 C 0.5612(6) 0.8414(6) 0.8212(3) 0.025(2) Uani 1 1 d . U
C6 C 0.6530(7) 0.9397(7) 0.8410(3) 0.0241(19) Uani 1 1 d . U
H6 H 0.6466 0.9694 0.8762 0.029 Uiso 1 1 calc R U
C3 C 0.7661(7) 0.9511(7) 0.7605(3) 0.029(2) Uani 1 1 d . U
H3 H 0.8328 0.9879 0.7398 0.035 Uiso 1 1 calc R U
C13 C 0.2501(7) 0.6862(6) 0.9160(3) 0.0218(18) Uani 1 1 d . U
H13 H 0.1830 0.6528 0.9366 0.026 Uiso 1 1 calc R U
C11 C 0.3387(8) 0.7854(7) 0.9349(4) 0.030(2) Uani 1 1 d . U
C10 C 0.4382(7) 0.8347(7) 0.9041(3) 0.0268(18) Uani 1 1 d . U
H10 H 0.4976 0.9020 0.9175 0.032 Uiso 1 1 calc R U
C9 C 0.4521(7) 0.7865(7) 0.8537(4) 0.028(2) Uani 1 1 d . U
C4 C 0.7531(7) 0.9958(6) 0.8111(3) 0.0214(18) Uani 1 1 d . U
C5 C 0.8426(6) 1.1067(6) 0.8320(4) 0.0206(18) Uani 1 1 d . U
C14 C 0.2613(6) 0.6359(6) 0.8661(3) 0.0182(17) Uani 1 1 d . U
C15 C 0.3608(6) 0.6850(6) 0.8349(3) 0.023(2) Uani 1 1 d . U
H15 H 0.3671 0.6505 0.8014 0.028 Uiso 1 1 calc R U
C16 C 0.6369(7) 0.4752(6) 0.4874(3) 0.0185(18) Uani 1 1 d . U

loop_
_atom_site_aniso_label
_atom_site_aniso_U_11
_atom_site_aniso_U_22
_atom_site_aniso_U_33
_atom_site_aniso_U_23
_atom_site_aniso_U_13
_atom_site_aniso_U_12
Tb1 0.01403(16) 0.01418(16) 0.01016(12) 0.00023(14) 0.00028(14) 0.00860(14)
O1 0.033(4) 0.069(5) 0.051(4) -0.040(3) 0.009(3) 0.008(4)
O2 0.015(3) 0.038(3) 0.029(3) -0.012(2) 0.002(2) 0.013(2)
O6 0.021(3) 0.027(3) 0.026(3) -0.007(2) 0.006(3) 0.008(3)
O5 0.029(4) 0.045(4) 0.045(3) -0.034(3) 0.008(3) 0.001(3)
O3 0.020(3) 0.024(3) 0.030(3) 0.004(2) 0.004(3) 0.007(3)
O7 0.018(2) 0.029(3) 0.021(2) 0.000(2) -0.0060(19) 0.015(2)
O8 0.030(3) 0.015(3) 0.022(3) -0.007(2) -0.008(2) 0.013(2)
O4 0.019(3) 0.021(3) 0.022(3) -0.004(2) 0.003(2) 0.006(2)
C1 0.025(4) 0.027(4) 0.030(4) -0.010(3) 0.000(3) 0.011(3)
C12 0.020(4) 0.015(4) 0.023(4) -0.006(3) 0.005(3) 0.003(3)
C2 0.019(4) 0.021(4) 0.025(4) -0.013(3) 0.007(3) 0.003(3)
C8 0.031(4) 0.031(4) 0.022(3) -0.012(4) 0.005(4) 0.005(3)
C7 0.018(4) 0.015(4) 0.022(4) -0.008(3) 0.008(3) -0.006(3)
C6 0.024(4) 0.021(4) 0.018(4) -0.007(3) 0.011(3) 0.004(3)
C3 0.023(4) 0.029(4) 0.024(4) 0.000(3) 0.007(3) 0.006(3)
C13 0.022(4) 0.020(4) 0.016(3) -0.006(3) 0.002(3) 0.004(3)
C11 0.030(4) 0.029(4) 0.022(4) -0.004(3) 0.003(3) 0.008(3)
C10 0.024(4) 0.016(4) 0.021(3) -0.012(3) 0.006(3) -0.005(3)
C9 0.022(4) 0.026(4) 0.028(4) -0.006(3) 0.007(3) 0.005(3)
C4 0.016(4) 0.023(4) 0.018(4) -0.009(3) 0.001(3) 0.005(3)
C5 0.015(4) 0.017(3) 0.025(4) -0.001(3) 0.006(3) 0.004(3)
C14 0.015(4) 0.012(3) 0.015(3) -0.002(3) 0.007(3) -0.003(3)
C15 0.020(4) 0.019(4) 0.021(4) -0.006(3) 0.003(3) 0.002(3)
C16 0.022(4) 0.014(3) 0.021(4) -0.002(3) 0.002(3) 0.010(3)

loop_
_atom_type_symbol
_atom_type_description
_atom_type_scat_dispersion_real
_atom_type_scat_dispersion_imag
_atom_type_scat_source
C C 0.0033 0.0016 'International Tables Vol C Tables 4.2.6.8 and 6.1.1.4'
H H 0.0000 0.0000 'International Tables Vol C Tables 4.2.6.8 and 6.1.1.4'
N N 0.0061 0.0033 'International Tables Vol C Tables 4.2.6.8 and 6.1.1.4'
O O 0.0106 0.0060 'International Tables Vol C Tables 4.2.6.8 and 6.1.1.4'
Tb Tb -0.1723 4.1537 'International Tables Vol C Tables 4.2.6.8 and 6.1.1.4'

loop_
_geom_angle_atom_site_label_1
_geom_angle_atom_site_label_2
_geom_angle_atom_site_label_3
_geom_angle
_geom_angle_site_symmetry_1
_geom_angle_site_symmetry_3
O7 Tb1 O3 78.62(19) . 6_676
O7 Tb1 O4 135.02(17) . 2_764
O3 Tb1 O4 79.3(2) 6_676 2_764
O7 Tb1 O8 80.11(19) . .
O3 Tb1 O8 118.61(17) 6_676 .
O4 Tb1 O8 76.97(19) 2_764 .
O7 Tb1 O1 77.2(2) . .
O3 Tb1 O1 84.7(2) 6_676 .
O4 Tb1 O1 138.36(19) 2_764 .
O8 Tb1 O1 143.2(2) . .
O7 Tb1 O6 132.6(2) . 5_656
O3 Tb1 O6 148.5(2) 6_676 5_656
O4 Tb1 O6 78.67(18) 2_764 5_656
O8 Tb1 O6 77.50(18) . 5_656
O1 Tb1 O6 97.3(2) . 5_656
O7 Tb1 O5 82.2(2) . 5_656
O3 Tb1 O5 151.9(2) 6_676 5_656
O4 Tb1 O5 128.4(2) 2_764 5_656
O8 Tb1 O5 77.5(2) . 5_656
O1 Tb1 O5 71.1(2) . 5_656
O6 Tb1 O5 52.4(2) 5_656 5_656
O7 Tb1 O2 126.33(18) . .
O3 Tb1 O2 79.31(18) 6_676 .
O4 Tb1 O2 86.71(17) 2_764 .
O8 Tb1 O2 152.18(19) . .
O1 Tb1 O2 52.46(19) . .
O6 Tb1 O2 77.29(19) 5_656 .
O5 Tb1 O2 96.1(2) 5_656 .
O7 Tb1 C12 107.9(2) . 5_656
O3 Tb1 C12 163.2(2) 6_676 5_656
O4 Tb1 C12 104.5(2) 2_764 5_656
O8 Tb1 C12 78.1(2) . 5_656
O1 Tb1 C12 81.8(3) . 5_656
O6 Tb1 C12 26.5(2) 5_656 5_656
O5 Tb1 C12 26.1(2) 5_656 5_656
O2 Tb1 C12 84.5(2) . 5_656
O7 Tb1 C1 102.7(2) . .
O3 Tb1 C1 82.0(2) 6_676 .
O4 Tb1 C1 112.3(2) 2_764 .
O8 Tb1 C1 159.2(2) . .
O1 Tb1 C1 26.7(2) . .
O6 Tb1 C1 86.0(2) 5_656 .
O5 Tb1 C1 82.4(2) 5_656 .
O2 Tb1 C1 25.8(2) . .
C12 Tb1 C1 81.4(2) 5_656 .
C1 O1 Tb1 95.0(5) . .
C1 O2 Tb1 90.8(5) . .
C12 O6 Tb1 93.2(5) . 5_666
C12 O5 Tb1 93.0(5) . 5_666
C5 O3 Tb1 166.9(5) . 6_676
C16 O7 Tb1 138.6(5) 4_556 .
C16 O8 Tb1 130.3(5) . .
C5 O4 Tb1 119.5(4) . 3_675
O2 C1 O1 121.5(8) . .
O2 C1 C2 123.0(8) . .
O1 C1 C2 115.4(7) . .
O2 C1 Tb1 63.3(5) . .
O1 C1 Tb1 58.3(4) . .
C2 C1 Tb1 172.0(6) . .
O5 C12 O6 120.7(7) . .
O5 C12 C11 120.3(7) . .
O6 C12 C11 118.9(7) . .
O5 C12 Tb1 60.9(4) . 5_666
O6 C12 Tb1 60.3(4) . 5_666
C11 C12 Tb1 174.1(6) . 5_666
C8 C2 C3 119.9(7) . .
C8 C2 C1 120.4(7) . .
C3 C2 C1 119.7(7) . .
C2 C8 C7 120.8(9) . .
C2 C8 H8 119.6 . .
C7 C8 H8 119.6 . .
C6 C7 C8 117.0(8) . .
C6 C7 C9 121.7(6) . .
C8 C7 C9 121.3(7) . .
C4 C6 C7 123.6(7) . .
C4 C6 H6 118.2 . .
C7 C6 H6 118.2 . .
C4 C3 C2 119.4(7) . .
C4 C3 H3 120.3 . .
C2 C3 H3 120.3 . .
C11 C13 C14 119.5(8) . .
C11 C13 H13 120.2 . .
C14 C13 H13 120.2 . .
C13 C11 C10 120.0(8) . .
C13 C11 C12 121.5(8) . .
C10 C11 C12 118.4(8) . .
C11 C10 C9 121.9(8) . .
C11 C10 H10 119.1 . .
C9 C10 H10 119.1 . .
C10 C9 C15 117.5(8) . .
C10 C9 C7 120.9(7) . .
C15 C9 C7 121.6(7) . .
C3 C4 C6 119.2(7) . .
C3 C4 C5 120.7(7) . .
C6 C4 C5 120.0(7) . .
O3 C5 O4 124.6(7) . .
O3 C5 C4 117.7(7) . .
O4 C5 C4 117.7(7) . .
C13 C14 C15 120.8(7) . .
C13 C14 C16 118.7(7) . 6_566
C15 C14 C16 120.5(7) . 6_566
C14 C15 C9 120.3(7) . .
C14 C15 H15 119.9 . .
C9 C15 H15 119.9 . .
O8 C16 O7 126.4(7) . 4_556
O8 C16 C14 118.0(7) . 6_666
O7 C16 C14 115.7(6) 4_556 6_666

loop_
_geom_bond_atom_site_label_1
_geom_bond_atom_site_label_2
_geom_bond_distance
_geom_bond_site_symmetry_2
Tb1 O7 2.301(4) .
Tb1 O3 2.311(5) 6_676
Tb1 O4 2.362(5) 2_764
Tb1 O8 2.365(5) .
Tb1 O1 2.424(5) .
Tb1 O6 2.443(5) 5_656
Tb1 O5 2.457(5) 5_656
Tb1 O2 2.537(6) .
Tb1 C12 2.807(8) 5_656
Tb1 C1 2.838(8) .
O1 C1 1.279(10) .
O2 C1 1.236(10) .
O6 C12 1.254(9) .
O6 Tb1 2.443(5) 5_666
O5 C12 1.235(10) .
O5 Tb1 2.457(5) 5_666
O3 C5 1.247(8) .
O3 Tb1 2.311(5) 6_676
O7 C16 1.264(9) 4_556
O8 C16 1.245(9) .
O4 C5 1.268(9) .
O4 Tb1 2.362(5) 3_675
C1 C2 1.512(10) .
C12 C11 1.508(11) .
C12 Tb1 2.807(8) 5_666
C2 C8 1.385(12) .
C2 C3 1.433(11) .
C8 C7 1.402(9) .
C8 H8 0.9300 .
C7 C6 1.390(10) .
C7 C9 1.502(9) .
C6 C4 1.381(10) .
C6 H6 0.9300 .
C3 C4 1.368(10) .
C3 H3 0.9300 .
C13 C11 1.372(11) .
C13 C14 1.387(10) .
C13 H13 0.9300 .
C11 C10 1.382(11) .
C10 C9 1.395(10) .
C10 H10 0.9300 .
C9 C15 1.403(11) .
C4 C5 1.485(10) .
C14 C15 1.387(10) .
C14 C16 1.530(10) 6_566
C15 H15 0.9300 .
C16 O7 1.264(9) 4_556
C16 C14 1.530(10) 6_666

loop_
_geom_torsion_atom_site_label_1
_geom_torsion_atom_site_label_2
_geom_torsion_atom_site_label_3
_geom_torsion_atom_site_label_4
_geom_torsion
_geom_torsion_site_symmetry_1
_geom_torsion_site_symmetry_4
Tb1 O2 C1 O1 -3.9(10) . .
Tb1 O2 C1 C2 174.5(8) . .
Tb1 O1 C1 O2 4.1(10) . .
Tb1 O1 C1 C2 -174.4(6) . .
Tb1 O5 C12 O6 -8.5(9) 5_666 .
Tb1 O5 C12 C11 173.4(7) 5_666 .
Tb1 O6 C12 O5 8.6(9) 5_666 .
Tb1 O6 C12 C11 -173.3(7) 5_666 .
O2 C1 C2 C8 -156.1(9) . .
O1 C1 C2 C8 22.4(12) . .
O2 C1 C2 C3 22.1(13) . .
O1 C1 C2 C3 -159.4(9) . .
C3 C2 C8 C7 0.1(13) . .
C1 C2 C8 C7 178.2(8) . .
C2 C8 C7 C6 -3.1(13) . .
C2 C8 C7 C9 178.3(8) . .
C8 C7 C6 C4 4.6(14) . .
C9 C7 C6 C4 -176.8(8) . .
C8 C2 C3 C4 1.7(13) . .
C1 C2 C3 C4 -176.5(8) . .
C14 C13 C11 C10 0.1(13) . .
C14 C13 C11 C12 177.2(8) . .
O5 C12 C11 C13 166.4(9) . .
O6 C12 C11 C13 -11.8(13) . .
O5 C12 C11 C10 -16.4(13) . .
O6 C12 C11 C10 165.4(8) . .
C13 C11 C10 C9 0.1(14) . .
C12 C11 C10 C9 -177.2(8) . .
C11 C10 C9 C15 -0.1(13) . .
C11 C10 C9 C7 -179.6(8) . .
C6 C7 C9 C10 1.9(13) . .
C8 C7 C9 C10 -179.5(8) . .
C6 C7 C9 C15 -177.5(9) . .
C8 C7 C9 C15 1.0(13) . .
C2 C3 C4 C6 -0.3(13) . .
C2 C3 C4 C5 -176.6(8) . .
C7 C6 C4 C3 -3.0(14) . .
C7 C6 C4 C5 173.4(8) . .
Tb1 O3 C5 O4 0(3) 6_676 .
Tb1 O3 C5 C4 180(2) 6_676 .
Tb1 O4 C5 O3 10.6(11) 3_675 .
Tb1 O4 C5 C4 -169.0(5) 3_675 .
C3 C4 C5 O3 32.2(12) . .
C6 C4 C5 O3 -144.2(9) . .
C3 C4 C5 O4 -148.2(8) . .
C6 C4 C5 O4 35.5(12) . .
C11 C13 C14 C15 -0.2(13) . .
C11 C13 C14 C16 179.6(8) . 6_566
C13 C14 C15 C9 0.2(13) . .
C16 C14 C15 C9 -179.6(8) 6_566 .
C10 C9 C15 C14 0.0(13) . .
C7 C9 C15 C14 179.5(8) . .
Tb1 O8 C16 O7 5.4(12) . 4_556
Tb1 O8 C16 C14 -173.5(5) . 6_666

loop_
_platon_squeeze_void_nr
_platon_squeeze_void_average_x
_platon_squeeze_void_average_y
_platon_squeeze_void_average_z
_platon_squeeze_void_volume
_platon_squeeze_void_count_electrons
_platon_squeeze_void_content
1 0.000 0.000 0.000 1834 390 ' '
2 0.124 0.606 0.058 14 10 ' '
3 0.393 0.517 0.724 14 9 ' '
4 0.482 0.876 0.391 13 10 ' '
5 0.517 0.394 0.276 14 11 ' '
6 0.606 0.124 0.942 14 11 ' '
7 0.876 0.482 0.609 13 10 ' '
